data_7228343
loop_
_publ_author_name
'Eusterwiemann, Steffen'
'Doerenkamp, Carsten'
'Dresselhaus, Thomas'
'Janka, Oliver'
'de Oliveira, Jr, Marcos'
'Daniliuc, Constantin Gabriel'
'Eckert, Helmut'
'Neugebauer, Johannes'
'Poettgen, Rainer'
'Studer, Armido'

_publ_section_title
;
 Strong Intermolecular Antiferromagnetic Verdazyl-Verdazyl Coupling in the
 Solid State
;
_journal_name_full 'Phys. Chem. Chem. Phys.'
_journal_paper_doi 10.1039/C7CP02950K
_journal_year 2017
_chemical_formula_sum 'C19 H17 Br2 N4 O Si'
_chemical_formula_weight 505.28
_chemical_name_systematic
; 
 ? 
;
_space_group_IT_number 2
_symmetry_cell_setting triclinic
_symmetry_space_group_name_Hall '-P 1'
_symmetry_space_group_name_H-M 'P -1'
_atom_sites_solution_hydrogens geom
_atom_sites_solution_primary direct
_atom_sites_solution_secondary difmap
_audit_creation_method SHELXL-97
_audit_update_record
;
2017-03-17 deposited with the CCDC.
2017-05-30 downloaded from the CCDC.
;
_cell_angle_alpha 72.9110(10)
_cell_angle_beta 86.1540(10)
_cell_angle_gamma 86.504(2)
_cell_formula_units_Z 2
_cell_length_a 7.13720(10)
_cell_length_b 10.9703(3)
_cell_length_c 13.9865(4)
_cell_measurement_reflns_used 2608
_cell_measurement_temperature 223(2)
_cell_measurement_theta_max 28.28
_cell_measurement_theta_min 4.08
_cell_volume 1043.42(4)
_computing_cell_refinement 'Collect (Nonius B.V., 1998)'
_computing_data_collection 'Collect (Nonius B.V., 1998)'
_computing_data_reduction 'Denzo-SMN (Otwinowski & Minor, 1997)'
_computing_molecular_graphics 'XP (BrukerAXS, 2000)'
_computing_publication_material 'SHELXL-97 (Sheldrick, 1997)'
_computing_structure_refinement 'SHELXL-97 (Sheldrick, 1997)'
_computing_structure_solution 'SHELXS-97 (Sheldrick, 1990)'
_diffrn_ambient_temperature 223(2)
_diffrn_measured_fraction_theta_full 0.966
_diffrn_measured_fraction_theta_max 0.966
_diffrn_measurement_device_type 'Nonius KappaCCD APEXII'
_diffrn_measurement_method '\w and \f scans'
_diffrn_radiation_monochromator 'Montel mirror'
_diffrn_radiation_source 'rotating anode Nonius FR591'
_diffrn_radiation_type MoK\a
_diffrn_radiation_wavelength 0.71073
_diffrn_reflns_av_R_equivalents 0.042
_diffrn_reflns_av_sigmaI/netI 0.0352
_diffrn_reflns_limit_h_max 9
_diffrn_reflns_limit_h_min 0
_diffrn_reflns_limit_k_max 14
_diffrn_reflns_limit_k_min -14
_diffrn_reflns_limit_l_max 18
_diffrn_reflns_limit_l_min -18
_diffrn_reflns_number 9882
_diffrn_reflns_theta_full 28.49
_diffrn_reflns_theta_max 28.49
_diffrn_reflns_theta_min 4.19
_exptl_absorpt_coefficient_mu 3.958
_exptl_absorpt_correction_T_max 0.8905
_exptl_absorpt_correction_T_min 0.6272
_exptl_absorpt_correction_type multi-scan
_exptl_absorpt_process_details 'Denzo (Otwinowski, Borek, Majewski & Minor, 2003)'
_exptl_crystal_colour red
_exptl_crystal_density_diffrn 1.608
_exptl_crystal_density_method 'not measured'
_exptl_crystal_description plate
_exptl_crystal_F_000 502
_exptl_crystal_size_max 0.13
_exptl_crystal_size_mid 0.10
_exptl_crystal_size_min 0.03
_refine_diff_density_max 0.625
_refine_diff_density_min -0.783
_refine_diff_density_rms 0.093
_refine_ls_extinction_method none
_refine_ls_goodness_of_fit_ref 1.079
_refine_ls_hydrogen_treatment constr
_refine_ls_matrix_type full
_refine_ls_number_parameters 247
_refine_ls_number_reflns 5111
_refine_ls_number_restraints 0
_refine_ls_restrained_S_all 1.079
_refine_ls_R_factor_all 0.0758
_refine_ls_R_factor_gt 0.0551
_refine_ls_shift/su_max 0.000
_refine_ls_shift/su_mean 0.000
_refine_ls_structure_factor_coef Fsqd
_refine_ls_weighting_details 'calc w=1/[\s^2^(Fo^2^)+(0.0215P)^2^+3.4861P] where P=(Fo^2^+2Fc^2^)/3'
_refine_ls_weighting_scheme calc
_refine_ls_wR_factor_gt 0.1075
_refine_ls_wR_factor_ref 0.1217
_reflns_number_gt 4061
_reflns_number_total 5111
_reflns_threshold_expression >2sigma(I)
_cod_data_source_file c7cp02950k2.cif
_cod_data_source_block stu7865
_cod_original_sg_symbol_H-M P-1
_cod_database_code 7228343

loop_
_symmetry_equiv_pos_as_xyz
'x, y, z'
'-x, -y, -z'

loop_
_atom_site_label
_atom_site_type_symbol
_atom_site_fract_x
_atom_site_fract_y
_atom_site_fract_z
_atom_site_U_iso_or_equiv
_atom_site_adp_type
_atom_site_occupancy
_atom_site_symmetry_multiplicity
_atom_site_calc_flag
_atom_site_refinement_flags
Br1 Br -0.66357(7) 0.89301(5) 0.09448(4) 0.05231(15) Uani 1 1 d .
Br2 Br -0.73569(7) 1.57378(5) 0.29842(5) 0.05978(17) Uani 1 1 d .
Si1 Si -0.06457(18) 0.71714(13) 0.84532(9) 0.0438(3) Uani 1 1 d .
N1 N -0.2965(5) 0.9742(3) 0.3840(2) 0.0331(7) Uani 1 1 d .
N2 N -0.2283(5) 0.9005(3) 0.4724(2) 0.0360(7) Uani 1 1 d .
N3 N -0.2531(5) 1.0858(3) 0.5313(2) 0.0362(7) Uani 1 1 d .
N4 N -0.3202(5) 1.1548(3) 0.4407(2) 0.0340(7) Uani 1 1 d .
O1 O -0.3797(4) 1.1703(3) 0.2786(2) 0.0432(7) Uani 1 1 d .
C1 C -0.3356(6) 1.1055(4) 0.3601(3) 0.0338(8) Uani 1 1 d .
C2 C -0.2110(5) 0.9634(4) 0.5396(3) 0.0319(8) Uani 1 1 d .
C3 C -0.1466(5) 0.8880(4) 0.6353(3) 0.0340(8) Uani 1 1 d .
C4 C -0.1016(6) 0.8221(4) 0.7164(3) 0.0410(9) Uani 1 1 d .
C5 C 0.0884(8) 0.5773(5) 0.8372(4) 0.0612(14) Uani 1 1 d .
H5A H 0.0397 0.5398 0.7897 0.092 Uiso 1 1 calc R
H5B H 0.0907 0.5146 0.9025 0.092 Uiso 1 1 calc R
H5C H 0.2149 0.6045 0.8150 0.092 Uiso 1 1 calc R
C6 C -0.3037(8) 0.6710(7) 0.8985(4) 0.0687(16) Uani 1 1 d .
H6A H -0.3794 0.7468 0.9005 0.103 Uiso 1 1 calc R
H6B H -0.2955 0.6136 0.9658 0.103 Uiso 1 1 calc R
H6C H -0.3615 0.6284 0.8569 0.103 Uiso 1 1 calc R
C7 C 0.0467(8) 0.8085(6) 0.9164(4) 0.0593(13) Uani 1 1 d .
H7A H 0.1673 0.8366 0.8839 0.089 Uiso 1 1 calc R
H7B H 0.0650 0.7546 0.9841 0.089 Uiso 1 1 calc R
H7C H -0.0338 0.8822 0.9185 0.089 Uiso 1 1 calc R
C11 C -0.2951(6) 0.9153(4) 0.3044(3) 0.0332(8) Uani 1 1 d .
C12 C -0.4551(6) 0.9279(4) 0.2505(3) 0.0366(9) Uani 1 1 d .
H12 H -0.5645 0.9715 0.2666 0.044 Uiso 1 1 calc R
C13 C -0.4480(6) 0.8743(4) 0.1728(3) 0.0390(9) Uani 1 1 d .
C14 C -0.2916(6) 0.8052(5) 0.1506(3) 0.0457(10) Uani 1 1 d .
H14 H -0.2909 0.7673 0.0984 0.055 Uiso 1 1 calc R
C15 C -0.1361(6) 0.7930(5) 0.2069(4) 0.0459(10) Uani 1 1 d .
H15 H -0.0286 0.7463 0.1926 0.055 Uiso 1 1 calc R
C16 C -0.1355(6) 0.8485(4) 0.2840(3) 0.0398(9) Uani 1 1 d .
H16 H -0.0286 0.8406 0.3215 0.048 Uiso 1 1 calc R
C21 C -0.3416(6) 1.2901(4) 0.4233(3) 0.0337(8) Uani 1 1 d .
C22 C -0.5033(6) 1.3535(4) 0.3799(3) 0.0362(9) Uani 1 1 d .
H22 H -0.5994 1.3088 0.3642 0.043 Uiso 1 1 calc R
C23 C -0.5175(6) 1.4840(4) 0.3607(3) 0.0404(9) Uani 1 1 d .
C24 C -0.3802(6) 1.5519(4) 0.3849(3) 0.0417(10) Uani 1 1 d .
H24 H -0.3936 1.6410 0.3712 0.050 Uiso 1 1 calc R
C25 C -0.2239(6) 1.4859(4) 0.4293(4) 0.0471(11) Uani 1 1 d .
H25 H -0.1297 1.5307 0.4466 0.057 Uiso 1 1 calc R
C26 C -0.2025(6) 1.3553(4) 0.4489(3) 0.0408(9) Uani 1 1 d .
H26 H -0.0948 1.3112 0.4793 0.049 Uiso 1 1 calc R

loop_
_atom_site_aniso_label
_atom_site_aniso_U_11
_atom_site_aniso_U_22
_atom_site_aniso_U_33
_atom_site_aniso_U_23
_atom_site_aniso_U_13
_atom_site_aniso_U_12
Br1 0.0431(3) 0.0693(3) 0.0447(3) -0.0125(2) -0.0166(2) -0.0091(2)
Br2 0.0525(3) 0.0475(3) 0.0778(4) -0.0137(3) -0.0262(3) 0.0128(2)
Si1 0.0438(7) 0.0523(7) 0.0305(6) -0.0032(5) -0.0112(5) 0.0007(6)
N1 0.0367(17) 0.0344(17) 0.0292(16) -0.0092(13) -0.0101(13) 0.0007(14)
N2 0.0373(18) 0.0352(17) 0.0335(17) -0.0052(14) -0.0093(14) -0.0012(14)
N3 0.0374(18) 0.0400(18) 0.0310(17) -0.0091(14) -0.0076(14) -0.0006(14)
N4 0.0373(17) 0.0326(17) 0.0313(17) -0.0071(14) -0.0095(14) 0.0031(14)
O1 0.0554(18) 0.0402(16) 0.0327(15) -0.0077(13) -0.0139(13) 0.0047(14)
C1 0.036(2) 0.0323(19) 0.033(2) -0.0076(16) -0.0044(16) -0.0017(16)
C2 0.0312(19) 0.036(2) 0.0270(18) -0.0059(15) -0.0059(15) 0.0012(15)
C3 0.0307(19) 0.039(2) 0.032(2) -0.0089(16) -0.0042(15) -0.0015(16)
C4 0.039(2) 0.044(2) 0.039(2) -0.0084(19) -0.0102(18) -0.0016(18)
C5 0.071(4) 0.057(3) 0.051(3) -0.006(2) -0.020(3) 0.009(3)
C6 0.054(3) 0.095(5) 0.046(3) 0.000(3) -0.008(2) -0.004(3)
C7 0.060(3) 0.078(4) 0.043(3) -0.021(3) -0.010(2) 0.001(3)
C11 0.034(2) 0.0330(19) 0.033(2) -0.0101(16) -0.0020(16) -0.0025(15)
C12 0.033(2) 0.040(2) 0.037(2) -0.0116(18) -0.0062(16) 0.0001(17)
C13 0.039(2) 0.044(2) 0.033(2) -0.0069(18) -0.0083(17) -0.0054(18)
C14 0.044(2) 0.057(3) 0.043(2) -0.025(2) -0.0029(19) -0.002(2)
C15 0.038(2) 0.053(3) 0.049(3) -0.021(2) -0.0004(19) 0.004(2)
C16 0.032(2) 0.041(2) 0.046(2) -0.0114(19) -0.0091(18) -0.0008(17)
C21 0.035(2) 0.0329(19) 0.034(2) -0.0098(16) -0.0062(16) 0.0002(16)
C22 0.0317(19) 0.034(2) 0.041(2) -0.0067(17) -0.0079(17) -0.0020(16)
C23 0.038(2) 0.040(2) 0.042(2) -0.0098(19) -0.0069(18) 0.0043(17)
C24 0.046(2) 0.033(2) 0.047(2) -0.0133(19) -0.0012(19) -0.0048(18)
C25 0.042(2) 0.045(2) 0.058(3) -0.018(2) -0.010(2) -0.0076(19)
C26 0.032(2) 0.046(2) 0.045(2) -0.013(2) -0.0108(18) -0.0018(17)

loop_
_atom_type_symbol
_atom_type_description
_atom_type_scat_dispersion_real
_atom_type_scat_dispersion_imag
_atom_type_scat_source
C C 0.0033 0.0016 'International Tables Vol C Tables 4.2.6.8 and 6.1.1.4'
H H 0.0000 0.0000 'International Tables Vol C Tables 4.2.6.8 and 6.1.1.4'
N N 0.0061 0.0033 'International Tables Vol C Tables 4.2.6.8 and 6.1.1.4'
O O 0.0106 0.0060 'International Tables Vol C Tables 4.2.6.8 and 6.1.1.4'
Si Si 0.0817 0.0704 'International Tables Vol C Tables 4.2.6.8 and 6.1.1.4'
Br Br -0.2901 2.4595 'International Tables Vol C Tables 4.2.6.8 and 6.1.1.4'

loop_
_geom_angle_atom_site_label_1
_geom_angle_atom_site_label_2
_geom_angle_atom_site_label_3
_geom_angle
C7 Si1 C6 111.5(3)
C7 Si1 C5 110.6(3)
C6 Si1 C5 112.2(3)
C7 Si1 C4 109.0(2)
C6 Si1 C4 104.6(2)
C5 Si1 C4 108.7(2)
N2 N1 C1 124.8(3)
N2 N1 C11 116.4(3)
C1 N1 C11 117.8(3)
C2 N2 N1 114.2(3)
C2 N3 N4 114.5(3)
N3 N4 C1 124.2(3)
N3 N4 C21 116.2(3)
C1 N4 C21 118.5(3)
O1 C1 N1 123.6(4)
O1 C1 N4 123.0(4)
N1 C1 N4 113.4(3)
N3 C2 N2 128.5(3)
N3 C2 C3 115.6(3)
N2 C2 C3 115.9(3)
C4 C3 C2 176.6(4)
C3 C4 Si1 172.7(4)
Si1 C5 H5A 109.5
Si1 C5 H5B 109.5
H5A C5 H5B 109.5
Si1 C5 H5C 109.5
H5A C5 H5C 109.5
H5B C5 H5C 109.5
Si1 C6 H6A 109.5
Si1 C6 H6B 109.5
H6A C6 H6B 109.5
Si1 C6 H6C 109.5
H6A C6 H6C 109.5
H6B C6 H6C 109.5
Si1 C7 H7A 109.5
Si1 C7 H7B 109.5
H7A C7 H7B 109.5
Si1 C7 H7C 109.5
H7A C7 H7C 109.5
H7B C7 H7C 109.5
C16 C11 C12 121.9(4)
C16 C11 N1 119.2(3)
C12 C11 N1 118.9(3)
C13 C12 C11 117.7(4)
C13 C12 H12 121.1
C11 C12 H12 121.1
C12 C13 C14 122.1(4)
C12 C13 Br1 119.1(3)
C14 C13 Br1 118.8(3)
C15 C14 C13 118.4(4)
C15 C14 H14 120.8
C13 C14 H14 120.8
C14 C15 C16 121.3(4)
C14 C15 H15 119.4
C16 C15 H15 119.4
C11 C16 C15 118.5(4)
C11 C16 H16 120.8
C15 C16 H16 120.8
C26 C21 C22 121.3(4)
C26 C21 N4 120.0(4)
C22 C21 N4 118.7(3)
C23 C22 C21 117.5(4)
C23 C22 H22 121.2
C21 C22 H22 121.2
C22 C23 C24 122.5(4)
C22 C23 Br2 118.4(3)
C24 C23 Br2 119.1(3)
C25 C24 C23 118.4(4)
C25 C24 H24 120.8
C23 C24 H24 120.8
C24 C25 C26 121.2(4)
C24 C25 H25 119.4
C26 C25 H25 119.4
C25 C26 C21 119.1(4)
C25 C26 H26 120.5
C21 C26 H26 120.5

loop_
_geom_bond_atom_site_label_1
_geom_bond_atom_site_label_2
_geom_bond_distance
Br1 C13 1.914(4)
Br2 C23 1.909(4)
Si1 C7 1.847(5)
Si1 C6 1.854(6)
Si1 C5 1.855(6)
Si1 C4 1.858(4)
N1 N2 1.366(4)
N1 C1 1.395(5)
N1 C11 1.441(5)
N2 C2 1.336(5)
N3 C2 1.331(5)
N3 N4 1.371(4)
N4 C1 1.399(5)
N4 C21 1.432(5)
O1 C1 1.204(5)
C2 C3 1.440(5)
C3 C4 1.205(6)
C5 H5A 0.9700
C5 H5B 0.9700
C5 H5C 0.9700
C6 H6A 0.9700
C6 H6B 0.9700
C6 H6C 0.9700
C7 H7A 0.9700
C7 H7B 0.9700
C7 H7C 0.9700
C11 C16 1.376(6)
C11 C12 1.387(5)
C12 C13 1.376(6)
C12 H12 0.9400
C13 C14 1.381(6)
C14 C15 1.380(6)
C14 H14 0.9400
C15 C16 1.385(6)
C15 H15 0.9400
C16 H16 0.9400
C21 C26 1.382(5)
C21 C22 1.390(5)
C22 C23 1.376(6)
C22 H22 0.9400
C23 C24 1.382(6)
C24 C25 1.373(6)
C24 H24 0.9400
C25 C26 1.378(6)
C25 H25 0.9400
C26 H26 0.9400

loop_
_geom_torsion_atom_site_label_1
_geom_torsion_atom_site_label_2
_geom_torsion_atom_site_label_3
_geom_torsion_atom_site_label_4
_geom_torsion
C1 N1 N2 C2 3.9(5)
C11 N1 N2 C2 172.3(3)
C2 N3 N4 C1 -3.3(5)
C2 N3 N4 C21 -171.4(3)
N2 N1 C1 O1 173.2(4)
C11 N1 C1 O1 4.9(6)
N2 N1 C1 N4 -7.4(5)
C11 N1 C1 N4 -175.6(3)
N3 N4 C1 O1 -173.5(4)
C21 N4 C1 O1 -5.7(6)
N3 N4 C1 N1 7.0(5)
C21 N4 C1 N1 174.9(3)
N4 N3 C2 N2 -1.0(6)
N4 N3 C2 C3 -177.9(3)
N1 N2 C2 N3 0.8(6)
N1 N2 C2 C3 177.6(3)
N3 C2 C3 C4 105(8)
N2 C2 C3 C4 -72(8)
C2 C3 C4 Si1 -15(10)
C7 Si1 C4 C3 -119(3)
C6 Si1 C4 C3 0(3)
C5 Si1 C4 C3 120(3)
N2 N1 C11 C16 -46.6(5)
C1 N1 C11 C16 122.6(4)
N2 N1 C11 C12 133.4(4)
C1 N1 C11 C12 -57.3(5)
C16 C11 C12 C13 -2.0(6)
N1 C11 C12 C13 177.9(4)
C11 C12 C13 C14 2.8(7)
C11 C12 C13 Br1 -178.5(3)
C12 C13 C14 C15 -1.8(7)
Br1 C13 C14 C15 179.5(4)
C13 C14 C15 C16 0.0(7)
C12 C11 C16 C15 0.3(7)
N1 C11 C16 C15 -179.6(4)
C14 C15 C16 C11 0.7(7)
N3 N4 C21 C26 43.7(5)
C1 N4 C21 C26 -125.1(4)
N3 N4 C21 C22 -136.8(4)
C1 N4 C21 C22 54.4(5)
C26 C21 C22 C23 1.7(6)
N4 C21 C22 C23 -177.8(4)
C21 C22 C23 C24 -1.3(7)
C21 C22 C23 Br2 178.7(3)
C22 C23 C24 C25 0.3(7)
Br2 C23 C24 C25 -179.8(4)
C23 C24 C25 C26 0.5(7)
C24 C25 C26 C21 0.0(7)
C22 C21 C26 C25 -1.1(7)
N4 C21 C26 C25 178.4(4)
